data_2008472
loop_
_publ_author_name
'Gonz\'alez-Silgo, Cristina'
'Gonz\'alez-Platas, Javier'
'Ruiz-P\'erez, Catalina'
'L\'opez, Trinidad'
'Torres, Manuel'

_publ_section_title
;
 Barium <small>L</small>-tartrate
;
_journal_issue 5
_journal_name_full 'Acta Crystallographica Section C'
_journal_page_first 740
_journal_page_last 742
_journal_paper_doi 10.1107/S0108270198016709
_journal_volume 55
_journal_year 1999
_chemical_formula_moiety 'Ba 2+, C4 H4 O6 2-'
_chemical_formula_sum 'C4 H4 Ba O6'
_chemical_formula_weight 285.41
_chemical_name_systematic ' ?'
_space_group_IT_number 19
_symmetry_cell_setting orthorhombic
_symmetry_space_group_name_Hall 'P 2ac 2ab'
_symmetry_space_group_name_H-M 'P 21 21 21'
_cell_angle_alpha 90.00
_cell_angle_beta 90.00
_cell_angle_gamma 90.00
_cell_formula_units_Z 4
_cell_length_a 8.181(2)
_cell_length_b 9.036(2)
_cell_length_c 8.3920(10)
_cell_measurement_reflns_used 25
_cell_measurement_temperature 293(2)
_cell_measurement_theta_max 18.39
_cell_measurement_theta_min 12.03
_cell_volume 620.4(2)
_computing_cell_refinement 'CAD-4 EXPRESS'
_computing_data_collection 'CAD-4 EXPRESS (Enraf-Nonius, 1994)'
_computing_data_reduction 'XCAD4 (Harms, 1996)'
_computing_molecular_graphics 'PLATON (Spek, 1990)'
_computing_publication_material 'PARST95 (Nardelli, 1995)'
_computing_structure_refinement 'SHELXL97 (Sheldrick, 1997)'
_computing_structure_solution 'SIR97 (Giacovazzo et al., 1999)'
_diffrn_ambient_temperature 293(2)
_diffrn_measurement_device_type 'Enraf-Nonius CAD-4'
_diffrn_measurement_method \w-2\q
_diffrn_radiation_monochromator graphite
_diffrn_radiation_source 'fine-focus sealed tube'
_diffrn_radiation_type MoK\a
_diffrn_radiation_wavelength 0.71069
_diffrn_reflns_av_R_equivalents 0.023
_diffrn_reflns_av_sigmaI/netI 0.0091
_diffrn_reflns_limit_h_max 11
_diffrn_reflns_limit_h_min -11
_diffrn_reflns_limit_k_max 12
_diffrn_reflns_limit_k_min -4
_diffrn_reflns_limit_l_max 0
_diffrn_reflns_limit_l_min -11
_diffrn_reflns_number 2045
_diffrn_reflns_theta_max 30
_diffrn_reflns_theta_min 3.31
_diffrn_standards_decay_% 1
_diffrn_standards_interval_time 120
_diffrn_standards_number 3
_exptl_absorpt_coefficient_mu 6.379
_exptl_absorpt_correction_T_max 0.384
_exptl_absorpt_correction_T_min 0.159
_exptl_absorpt_correction_type empirical
_exptl_absorpt_process_details 'via azimuthal (\y) scans (North et al., 1968)'
_exptl_crystal_colour 'Pale pink'
_exptl_crystal_density_diffrn 3.056
_exptl_crystal_density_method 'not measured'
_exptl_crystal_description prism
_exptl_crystal_F_000 528
_exptl_crystal_size_max 0.60
_exptl_crystal_size_mid 0.25
_exptl_crystal_size_min 0.15
_refine_diff_density_max 0.761
_refine_diff_density_min -0.644
_refine_ls_abs_structure_details 'Flack (1983)'
_refine_ls_abs_structure_Flack -0.01(2)
_refine_ls_extinction_coef 0.0022(5)
_refine_ls_extinction_method SHELXL97
_refine_ls_goodness_of_fit_all 1.210
_refine_ls_goodness_of_fit_ref 1.210
_refine_ls_hydrogen_treatment constr
_refine_ls_matrix_type full
_refine_ls_number_parameters 101
_refine_ls_number_reflns 1813
_refine_ls_number_restraints 0
_refine_ls_restrained_S_all 1.210
_refine_ls_R_factor_all 0.019
_refine_ls_R_factor_gt 0.019
_refine_ls_shift/su_max 0.001
_refine_ls_shift/su_mean 0.000
_refine_ls_structure_factor_coef Fsqd
_refine_ls_weighting_details 'calc w = 1/[\s^2^(Fo^2^)+(0.0256P)^2^+1.3377P] where P = (Fo^2^+2Fc^2^)/3'
_refine_ls_weighting_scheme calc
_refine_ls_wR_factor_all 0.048
_refine_ls_wR_factor_ref 0.048
_reflns_number_gt 1813
_reflns_number_total 1813
_reflns_threshold_expression I>2\s(I)
_cod_data_source_file ln1069.cif
_cod_data_source_block ln1069
_cod_database_code 2008472

loop_
_symmetry_equiv_pos_as_xyz
'x, y, z'
'-x+1/2, -y, z+1/2'
'x+1/2, -y+1/2, -z'
'-x, y+1/2, -z+1/2'

loop_
_atom_site_label
_atom_site_fract_x
_atom_site_fract_y
_atom_site_fract_z
_atom_site_U_iso_or_equiv
_atom_site_adp_type
_atom_site_calc_flag
_atom_site_refinement_flags
_atom_site_occupancy
_atom_site_disorder_assembly
_atom_site_disorder_group
_atom_site_type_symbol
Ba .65940(2) .484455(19) .52979(2) .01066(7) Uani d . 1 . . Ba
O1 .4263(3) .0930(3) .6694(3) .0169(5) Uani d . 1 . . O
O2 .6038(3) .1803(3) .4910(3) .0158(5) Uani d . 1 . . O
O3 .6586(3) -.0148(3) .8572(3) .0154(4) Uani d . 1 . . O
H3O .7314 -.0119 .9243 .023 Uiso calc R 1 . . H
O4 .7191(3) .3094(3) .8091(3) .0126(4) Uani d . 1 . . O
H4O .6506 .2755 .8703 .019 Uiso calc R 1 . . H
O5 1.0697(3) .0725(3) .7958(3) .0186(5) Uani d . 1 . . O
O6 .9864(4) .2389(3) .9770(4) .0254(6) Uani d . 1 . . O
C1 .5669(4) .1118(4) .6172(4) .0117(6) Uani d . 1 . . C
C2 .7132(4) .0550(4) .7155(4) .0116(6) Uani d . 1 . . C
H2 .7762 -.0157 .6517 .014 Uiso calc R 1 . . H
C3 .8180(4) .1924(4) .7490(4) .0097(5) Uani d . 1 . . C
H3 .8582 .2260 .6451 .012 Uiso calc R 1 . . H
C4 .9700(4) .1648(4) .8509(4) .0126(6) Uani d . 1 . . C

loop_
_atom_site_aniso_label
_atom_site_aniso_U_11
_atom_site_aniso_U_22
_atom_site_aniso_U_33
_atom_site_aniso_U_12
_atom_site_aniso_U_13
_atom_site_aniso_U_23
Ba .01050(9) .01091(9) .01057(9) .00016(6) .00065(6) .00103(6)
O1 .0089(11) .0255(14) .0163(12) -.0019(9) -.0015(9) .0013(10)
O2 .0172(11) .0182(11) .0121(12) .0004(9) -.0024(9) .0028(9)
O3 .0151(10) .0176(11) .0134(9) .0014(12) -.0012(8) .0055(8)
O4 .0109(10) .0117(11) .0151(11) .0007(9) .0015(9) .0000(8)
O5 .0134(11) .0230(13) .0194(12) .0052(10) -.0010(9) .0005(11)
O6 .0250(14) .0266(13) .0247(13) .0090(11) -.0141(13) -.0099(12)
C1 .0121(14) .0144(14) .0086(13) -.0006(11) -.0017(10) -.0016(11)
C2 .0086(12) .0140(14) .0122(13) -.0003(11) -.0006(10) -.0010(11)
C3 .0060(12) .0115(13) .0114(12) .0012(10) -.0003(10) -.0009(10)
C4 .0094(13) .0129(14) .0154(13) -.0010(12) -.0039(12) .0017(11)

loop_
_atom_type_symbol
_atom_type_description
_atom_type_scat_dispersion_real
_atom_type_scat_dispersion_imag
_atom_type_scat_source
C C 0.0033 0.0016 'International Tables Vol C Tables 4.2.6.8 and 6.1.1.4'
H H 0.0000 0.0000 'International Tables Vol C Tables 4.2.6.8 and 6.1.1.4'
O O 0.0106 0.0060 'International Tables Vol C Tables 4.2.6.8 and 6.1.1.4'
Ba Ba -0.3244 2.2819 'International Tables Vol C Tables 4.2.6.8 and 6.1.1.4'

loop_
_geom_angle_atom_site_label_1
_geom_angle_atom_site_label_2
_geom_angle_atom_site_label_3
_geom_angle_site_symmetry_1
_geom_angle_site_symmetry_3
_geom_angle
O3 Ba O5 4_656 4_756 124.72(8)
O3 Ba O1 4_656 4_656 56.95(7)
O5 Ba O1 4_756 4_656 67.87(8)
O3 Ba O6 4_656 2_664 69.65(8)
O5 Ba O6 4_756 2_664 99.66(10)
O1 Ba O6 4_656 2_664 73.96(9)
O3 Ba O2 4_656 . 83.67(7)
O5 Ba O2 4_756 . 118.17(8)
O1 Ba O2 4_656 . 114.05(8)
O6 Ba O2 2_664 . 141.81(9)
O3 Ba O4 4_656 2_664 123.82(8)
O5 Ba O4 4_756 2_664 82.82(8)
O1 Ba O4 4_656 2_664 116.82(8)
O6 Ba O4 2_664 2_664 56.99(8)
O2 Ba O4 . 2_664 129.12(8)
O3 Ba O1 4_656 3_556 157.72(8)
O5 Ba O1 4_756 3_556 76.50(9)
O1 Ba O1 4_656 3_556 144.18(6)
O6 Ba O1 2_664 3_556 117.00(8)
O2 Ba O1 . 3_556 79.33(8)
O4 Ba O1 2_664 3_556 60.19(8)
O3 Ba O4 4_656 . 83.21(7)
O5 Ba O4 4_756 . 65.85(8)
O1 Ba O4 4_656 . 59.93(8)
O6 Ba O4 2_664 . 133.85(8)
O2 Ba O4 . . 65.30(7)
O4 Ba O4 2_664 . 147.57(4)
O1 Ba O4 3_556 . 102.36(8)
O3 Ba O5 4_656 3_456 94.93(7)
O5 Ba O5 4_756 3_456 139.20(7)
O1 Ba O5 4_656 3_456 148.89(8)
O6 Ba O5 2_664 3_456 84.30(9)
O2 Ba O5 . 3_456 70.92(8)
O4 Ba O5 2_664 3_456 65.32(8)
O1 Ba O5 3_556 3_456 65.96(8)
O4 Ba O5 . 3_456 136.13(8)
O3 Ba Ba 4_656 2_665 89.42(5)
O5 Ba Ba 4_756 2_665 38.69(6)
O1 Ba Ba 4_656 2_665 38.00(5)
O6 Ba Ba 2_664 2_665 103.53(7)
O2 Ba Ba . 2_665 102.99(5)
O4 Ba Ba 2_664 2_665 117.46(5)
O1 Ba Ba 3_556 2_665 108.30(6)
O4 Ba Ba . 2_665 37.77(5)
O5 Ba Ba 3_456 2_665 172.00(6)
O3 Ba Ba 4_656 2_664 129.38(5)
O5 Ba Ba 4_756 2_664 102.29(6)
O1 Ba Ba 4_656 2_664 155.56(6)
O6 Ba Ba 2_664 2_664 86.36(6)
O2 Ba Ba . 2_664 90.38(5)
O4 Ba Ba 2_664 2_664 38.74(5)
O1 Ba Ba 3_556 2_664 37.38(5)
O4 Ba Ba . 2_664 138.30(5)
O5 Ba Ba 3_456 2_664 37.06(5)
Ba Ba Ba 2_665 2_664 140.445(13)
C1 O1 Ba . 4_646 126.7(2)
C1 O1 Ba . 3_456 122.6(2)
Ba O1 Ba 4_646 3_456 104.62(9)
C1 O2 Ba . . 114.9(2)
C2 O3 Ba . 4_646 125.74(19)
C2 O3 H3O . . 109.5
Ba O3 H3O 4_646 . 116.5
C3 O4 Ba . 2_665 121.68(19)
C3 O4 Ba . . 102.54(18)
Ba O4 Ba 2_665 . 103.48(8)
C3 O4 H4O . . 109.5
Ba O4 H4O 2_665 . 94.4
Ba O4 H4O . . 126.9
C4 O5 Ba . 4_746 121.0(2)
C4 O5 Ba . 3_556 129.4(2)
Ba O5 Ba 4_746 3_556 104.25(9)
C4 O6 Ba . 2_665 124.1(2)
O1 C1 O2 . . 125.7(3)
O1 C1 C2 . . 119.0(3)
O2 C1 C2 . . 115.2(3)
O3 C2 C3 . . 112.4(3)
O3 C2 C1 . . 110.6(3)
C3 C2 C1 . . 105.2(3)
O3 C2 H2 . . 109.5
C3 C2 H2 . . 109.5
C1 C2 H2 . . 109.5
O4 C3 C4 . . 112.6(3)
O4 C3 C2 . . 110.4(3)
C4 C3 C2 . . 115.2(3)
O4 C3 H3 . . 106.0
C4 C3 H3 . . 106.0
C2 C3 H3 . . 106.0
O5 C4 O6 . . 126.4(3)
O5 C4 C3 . . 115.5(3)
O6 C4 C3 . . 118.0(3)

loop_
_geom_bond_atom_site_label_1
_geom_bond_atom_site_label_2
_geom_bond_site_symmetry_2
_geom_bond_distance
_geom_bond_publ_flag
Ba O3 4_656 2.769(3) yes
Ba O5 4_756 2.773(3) yes
Ba O1 4_656 2.798(3) yes
Ba O6 2_664 2.805(3) yes
Ba O2 . 2.805(3) yes
Ba O4 2_664 2.809(3) yes
Ba O1 3_556 2.837(3) yes
Ba O4 . 2.870(3) yes
Ba O5 3_456 2.876(3) yes
Ba Ba 2_665 4.4590(5) yes
Ba Ba 2_664 4.4590(5) ?
O1 C1 . 1.243(4) ?
O1 Ba 4_646 2.798(3) ?
O1 Ba 3_456 2.837(3) ?
O2 C1 . 1.263(4) ?
O3 C2 . 1.418(4) ?
O3 Ba 4_646 2.769(3) ?
O3 H3O . .8200 ?
O4 C3 . 1.423(4) ?
O4 Ba 2_665 2.809(3) ?
O4 H4O . .8200 ?
O5 C4 . 1.255(5) ?
O5 Ba 4_746 2.773(3) ?
O5 Ba 3_556 2.876(3) ?
O6 C4 . 1.259(4) ?
O6 Ba 2_665 2.805(3) ?
C1 C2 . 1.542(5) ?
C2 C3 . 1.535(5) ?
C2 H2 . .9800 ?
C3 C4 . 1.529(4) ?
C3 H3 . .9800 ?

loop_
_geom_hbond_atom_site_label_D
_geom_hbond_atom_site_label_H
_geom_hbond_atom_site_label_A
_geom_hbond_site_symmetry_A
_geom_hbond_distance_DH
_geom_hbond_distance_HA
_geom_hbond_distance_DA
_geom_hbond_angle_DHA
_geom_hbond_publ_flag
O3 H3O O2 2_655 0.820 2.109 2.697(4) 128.6 yes
O4 H4O O6 3_457 0.820 1.861 2.653(4) 162.1 yes

loop_
_geom_torsion_atom_site_label_1
_geom_torsion_atom_site_label_2
_geom_torsion_atom_site_label_3
_geom_torsion_atom_site_label_4
_geom_torsion_site_symmetry_1
_geom_torsion_site_symmetry_4
_geom_torsion
O3 Ba O2 C1 4_656 . -59.0(2)
O5 Ba O2 C1 4_756 . 67.2(3)
O1 Ba O2 C1 4_656 . -9.6(3)
O6 Ba O2 C1 2_664 . -104.1(2)
O4 Ba O2 C1 2_664 . 171.8(2)
O1 Ba O2 C1 3_556 . 135.4(2)
O4 Ba O2 C1 . . 26.4(2)
O5 Ba O2 C1 3_456 . -156.5(3)
Ba Ba O2 C1 2_665 . 28.9(2)
Ba Ba O2 C1 2_664 . 171.4(2)
O3 Ba O4 C3 4_656 . 134.77(19)
O5 Ba O4 C3 4_756 . -92.23(19)
O1 Ba O4 C3 4_656 . -169.7(2)
O6 Ba O4 C3 2_664 . -172.10(18)
O2 Ba O4 C3 . . 48.64(18)
O4 Ba O4 C3 2_664 . -76.2(2)
O1 Ba O4 C3 3_556 . -23.34(19)
O5 Ba O4 C3 3_456 . 44.7(2)
Ba Ba O4 C3 2_665 . -127.3(2)
Ba Ba O4 C3 2_664 . -11.0(2)
O3 Ba O4 Ba 4_656 2_665 -97.88(8)
O5 Ba O4 Ba 4_756 2_665 35.12(9)
O1 Ba O4 Ba 4_656 2_665 -42.33(8)
O6 Ba O4 Ba 2_664 2_665 -44.75(15)
O2 Ba O4 Ba . 2_665 175.99(11)
O4 Ba O4 Ba 2_664 2_665 51.17(14)
O1 Ba O4 Ba 3_556 2_665 104.01(9)
O5 Ba O4 Ba 3_456 2_665 172.06(8)
Ba Ba O4 Ba 2_664 2_665 116.35(7)
Ba O1 C1 O2 4_646 . -169.2(2)
Ba O1 C1 O2 3_456 . 42.6(5)
Ba O1 C1 C2 4_646 . 7.7(5)
Ba O1 C1 C2 3_456 . -140.6(2)
Ba O2 C1 O1 . . 89.8(4)
Ba O2 C1 C2 . . -87.1(3)
Ba O3 C2 C3 4_646 . 108.8(3)
Ba O3 C2 C1 4_646 . -8.6(4)
O1 C1 C2 O3 . . 0.5(4)
O2 C1 C2 O3 . . 177.7(3)
O1 C1 C2 C3 . . -121.1(3)
O2 C1 C2 C3 . . 56.0(4)
Ba O4 C3 C4 2_665 . 17.2(3)
Ba O4 C3 C4 . . 131.9(2)
Ba O4 C3 C2 2_665 . 147.4(2)
Ba O4 C3 C2 . . -97.9(2)
O3 C2 C3 O4 . . -71.3(3)
C1 C2 C3 O4 . . 49.2(3)
O3 C2 C3 C4 . . 57.6(4)
C1 C2 C3 C4 . . 178.1(3)
Ba O5 C4 O6 4_746 . 8.2(5)
Ba O5 C4 O6 3_556 . -141.9(3)
Ba O5 C4 C3 4_746 . -174.5(2)
Ba O5 C4 C3 3_556 . 35.5(4)
Ba O6 C4 O5 2_665 . 153.1(3)
Ba O6 C4 C3 2_665 . -24.2(5)
O4 C3 C4 O5 . . -173.6(3)
C2 C3 C4 O5 . . 58.7(4)
O4 C3 C4 O6 . . 4.0(4)
C2 C3 C4 O6 . . -123.8(4)
